data_7035911
loop_
_publ_author_name
'Itoh, Takahiro'
'Kondo, Mio'
'Sakamoto, Hirotoshi'
'Wakabayashi, Kaori'
'Kanaike, Mari'
'Itami, Kenichiro'
'Masaoka, Shigeyuki'

_publ_section_title
;
 Porous frameworks constructed by non-covalent linking of
 substitution-inert metal complexes.
;
_journal_issue 34
_journal_name_full 'Dalton transactions (Cambridge, England : 2003)'
_journal_page_first 15334
_journal_page_last 15342
_journal_paper_doi 10.1039/c5dt01620g
_journal_volume 44
_journal_year 2015
_chemical_compound_source 'synthesis as described'
_chemical_formula_moiety 'C85 H66 F20 O13 Rh2'
_chemical_formula_sum 'C85 H66 F20 O13 Rh2'
_chemical_formula_weight 1881.2
_chemical_name_systematic
;
Rh_2_ppeb_4_PN
;
_space_group_IT_number 2
_symmetry_cell_setting triclinic
_symmetry_Int_Tables_number 2
_symmetry_space_group_name_Hall '-P 1'
_symmetry_space_group_name_H-M 'P -1'
_atom_sites_solution_hydrogens geom
_atom_sites_solution_primary direct
_atom_sites_solution_secondary difmap
_audit_creation_date 2013-07-01T19:32:52-00:00
_audit_creation_method 'WinGX routine CIF_UPDATE'
_audit_update_record
;
2015-02-13 deposited with the CCDC.
2015-07-17 downloaded from the CCDC.
;
_cell_angle_alpha 99.05495(72)
_cell_angle_beta 96.00454(70)
_cell_angle_gamma 112.85896(70)
_cell_formula_units_Z 2
_cell_length_a 15.15258(70)
_cell_length_b 15.38444(38)
_cell_length_c 19.50868(42)
_cell_measurement_reflns_used 26409
_cell_measurement_temperature 123(2)
_cell_measurement_theta_max 27.465
_cell_measurement_theta_min 3
_cell_measurement_wavelength 0.710747
_cell_volume 4069.1(2)
_computing_cell_refinement 'RAPID AUTO (Rigaku)'
_computing_data_collection 'RAPID AUTO (Rigaku)'
_computing_data_reduction 'RAPID AUTO (Rigaku)'
_computing_molecular_graphics 'Ortep-3 for Windows (Farrugia, 1997)'
_computing_publication_material 'WinGX publication routines (Farrugia, 1999)'
_computing_structure_refinement 'SHELXL-97 (Sheldrick, 2008)'
_computing_structure_solution 'SIR92 (Giacovazzo et al, 1993)'
_diffrn_ambient_temperature 123(2)
_diffrn_detector_area_resol_mean 10.000
_diffrn_measured_fraction_theta_full 0.993
_diffrn_measured_fraction_theta_max 0.993
_diffrn_measurement_device_type 'Rigaku R-AXIS RAPID'
_diffrn_measurement_method \w
_diffrn_radiation_monochromator confocal
_diffrn_radiation_type MoK\a
_diffrn_radiation_wavelength 0.710747
_diffrn_reflns_av_R_equivalents 0.0223
_diffrn_reflns_av_unetI/netI 0.0295
_diffrn_reflns_limit_h_max 19
_diffrn_reflns_limit_h_min -19
_diffrn_reflns_limit_k_max 19
_diffrn_reflns_limit_k_min -19
_diffrn_reflns_limit_l_max 25
_diffrn_reflns_limit_l_min -23
_diffrn_reflns_number 40282
_diffrn_reflns_theta_full 27.48
_diffrn_reflns_theta_max 27.48
_diffrn_reflns_theta_min 3
_exptl_absorpt_coefficient_mu 0.514
_exptl_absorpt_correction_T_max 1.0000
_exptl_absorpt_correction_T_min 0.7230
_exptl_absorpt_correction_type multi-scan
_exptl_absorpt_process_details 'ABSCOR (Rigaku, 1955)'
_exptl_crystal_colour green
_exptl_crystal_density_diffrn 1.535
_exptl_crystal_density_method 'not measured'
_exptl_crystal_description block
_exptl_crystal_F_000 1900
_exptl_crystal_size_max 0.171
_exptl_crystal_size_mid 0.113
_exptl_crystal_size_min 0.035
_refine_diff_density_max 2.055
_refine_diff_density_min -0.743
_refine_diff_density_rms 0.133
_refine_ls_extinction_method none
_refine_ls_goodness_of_fit_ref 1.111
_refine_ls_hydrogen_treatment constr
_refine_ls_matrix_type full
_refine_ls_number_parameters 1081
_refine_ls_number_reflns 18528
_refine_ls_number_restraints 0
_refine_ls_restrained_S_all 1.111
_refine_ls_R_factor_all 0.0682
_refine_ls_R_factor_gt 0.0554
_refine_ls_shift/su_max 0.002
_refine_ls_shift/su_mean 0
_refine_ls_structure_factor_coef Fsqd
_refine_ls_weighting_details 'calc w=1/[\s^2^(Fo^2^)+(0.1108P)^2^+2.8188P] where P=(Fo^2^+2Fc^2^)/3'
_refine_ls_weighting_scheme calc
_refine_ls_wR_factor_gt 0.1742
_refine_ls_wR_factor_ref 0.1875
_reflns_number_gt 13311
_reflns_number_total 18528
_reflns_threshold_expression >2\s(I)
_cod_data_source_file c5dt01620g2.cif
_cod_data_source_block Rh_2_ppeb_4_PN
_cod_depositor_comments
;
Adding full bibliography for 7035910--7035912.cif.

2018-09-23
Z value and formula fixed to values more according to usual
chemical conventions.                 miguel
;
_cod_original_formula_sum 'C170 H132 F40 O26 Rh4'
_cod_original_formula_weight 3762.4
_cod_original_formula_moiety 'C170 H132 F40 O26 Rh4'
_cod_original_formula_units_Z 1
_cod_original_cell_volume 4069.14(17)
_cod_database_code 7035911

loop_
_symmetry_equiv_pos_as_xyz
'x, y, z'
'-x, -y, -z'

loop_
_atom_site_label
_atom_site_type_symbol
_atom_site_fract_x
_atom_site_fract_y
_atom_site_fract_z
_atom_site_U_iso_or_equiv
_atom_site_adp_type
_atom_site_occupancy
_atom_site_symmetry_multiplicity
_atom_site_calc_flag
_atom_site_refinement_flags
C1 C 0.6381(2) 1.0055(2) 0.09458(14) 0.0190(5) Uani 1 1 d .
C2 C 0.7173(2) 1.0135(2) 0.15135(14) 0.0208(5) Uani 1 1 d .
C3 C 0.7020(2) 0.9385(2) 0.18682(15) 0.0233(6) Uani 1 1 d .
H3 H 0.6429 0.8844 0.1755 0.028 Uiso 1 1 calc R
C4 C 0.7749(2) 0.9446(2) 0.23905(16) 0.0250(6) Uani 1 1 d .
H4 H 0.7651 0.8936 0.2617 0.03 Uiso 1 1 calc R
C5 C 0.8634(2) 1.0270(2) 0.25806(15) 0.0251(6) Uani 1 1 d .
C6 C 0.8778(2) 1.1024(2) 0.22293(16) 0.0262(6) Uani 1 1 d .
H6 H 0.9358 1.1577 0.2355 0.031 Uiso 1 1 calc R
C7 C 0.8053(2) 1.0949(2) 0.16879(15) 0.0229(6) Uani 1 1 d .
H7 H 0.8159 1.1444 0.1445 0.028 Uiso 1 1 calc R
C8 C 0.9355(2) 1.0299(2) 0.31321(16) 0.0284(6) Uani 1 1 d .
C9 C 0.9911(2) 1.0274(3) 0.36045(17) 0.0299(7) Uani 1 1 d .
C10 C 1.0522(2) 1.0151(2) 0.41592(16) 0.0275(6) Uani 1 1 d .
C11 C 1.0381(2) 0.9237(3) 0.42563(18) 0.0335(7) Uani 1 1 d .
C12 C 1.0940(3) 0.9089(3) 0.4794(2) 0.0388(8) Uani 1 1 d .
C13 C 1.1645(2) 0.9865(3) 0.52642(18) 0.0353(8) Uani 1 1 d .
C14 C 1.1802(2) 1.0783(3) 0.51895(19) 0.0414(9) Uani 1 1 d .
C15 C 1.1246(3) 1.0923(3) 0.46410(19) 0.0393(8) Uani 1 1 d .
C16 C 0.5088(2) 0.86055(19) -0.08903(14) 0.0195(5) Uani 1 1 d .
C17 C 0.5079(2) 0.7828(2) -0.14638(15) 0.0235(6) Uani 1 1 d .
C18 C 0.4255(3) 0.6961(2) -0.16847(17) 0.0315(7) Uani 1 1 d .
H18 H 0.3727 0.6845 -0.1453 0.038 Uiso 1 1 calc R
C19 C 0.4219(3) 0.6269(2) -0.22499(19) 0.0375(8) Uani 1 1 d .
H19 H 0.3661 0.5698 -0.2406 0.045 Uiso 1 1 calc R
C20 C 0.5015(3) 0.6428(2) -0.25809(16) 0.0343(7) Uani 1 1 d .
C21 C 0.5850(3) 0.7290(3) -0.23471(18) 0.0376(8) Uani 1 1 d .
H21 H 0.6392 0.7391 -0.256 0.045 Uiso 1 1 calc R
C22 C 0.5871(3) 0.7992(2) -0.18017(17) 0.0328(7) Uani 1 1 d .
H22 H 0.6417 0.8576 -0.1661 0.039 Uiso 1 1 calc R
C23 C 0.5018(3) 0.5727(3) -0.31656(19) 0.0413(9) Uani 1 1 d .
C24 C 0.5064(3) 0.5188(3) -0.36524(19) 0.0438(9) Uani 1 1 d .
C25 C 0.5137(3) 0.4540(2) -0.42341(17) 0.0384(8) Uani 1 1 d .
C26 C 0.4376(3) 0.3681(3) -0.4548(2) 0.0484(10) Uani 1 1 d .
C27 C 0.4433(3) 0.3047(3) -0.5107(2) 0.0511(10) Uani 1 1 d .
C28 C 0.5268(3) 0.3279(2) -0.53768(17) 0.0357(8) Uani 1 1 d .
C29 C 0.6051(3) 0.4127(3) -0.5074(2) 0.0501(10) Uani 1 1 d .
C30 C 0.5979(3) 0.4754(3) -0.4510(2) 0.0474(10) Uani 1 1 d .
C31 C 0.1358(3) 0.6711(3) 0.0458(3) 0.0519(10) Uani 1 1 d .
H31A H 0.0748 0.6249 0.0524 0.078 Uiso 1 1 calc R
H31B H 0.175 0.6383 0.0303 0.078 Uiso 1 1 calc R
H31C H 0.1242 0.7048 0.0108 0.078 Uiso 1 1 calc R
C32 C 0.1878(4) 0.7417(3) 0.1138(3) 0.0591(13) Uani 1 1 d .
H32A H 0.197 0.7062 0.1488 0.071 Uiso 1 1 calc R
H32B H 0.1462 0.7724 0.1294 0.071 Uiso 1 1 calc R
C33 C 0.2857(2) 0.8197(2) 0.11202(18) 0.0303(7) Uani 1 1 d .
C34 C 0.3393(3) 0.8921(3) 0.17949(17) 0.0341(7) Uani 1 1 d .
H34A H 0.3859 0.9501 0.1687 0.041 Uiso 1 1 calc R
H34B H 0.2933 0.9095 0.2031 0.041 Uiso 1 1 calc R
C35 C 0.3919(4) 0.8549(4) 0.2284(3) 0.0685(15) Uani 1 1 d .
H35A H 0.4249 0.9036 0.2707 0.103 Uiso 1 1 calc R
H35B H 0.4385 0.8389 0.2057 0.103 Uiso 1 1 calc R
H35C H 0.3459 0.7982 0.2401 0.103 Uiso 1 1 calc R
C36 C 0.3616(2) 0.9948(2) 0.40655(14) 0.0198(5) Uani 1 1 d .
C37 C 0.2823(2) 0.9865(2) 0.35002(14) 0.0218(6) Uani 1 1 d .
C38 C 0.1977(2) 0.9022(2) 0.32945(16) 0.0264(6) Uani 1 1 d .
H38 H 0.1892 0.8512 0.3518 0.032 Uiso 1 1 calc R
C39 C 0.1248(2) 0.8938(2) 0.27487(16) 0.0280(6) Uani 1 1 d .
H39 H 0.0691 0.8364 0.2599 0.034 Uiso 1 1 calc R
C40 C 0.1361(2) 0.9713(2) 0.24344(15) 0.0262(6) Uani 1 1 d .
C41 C 0.2212(2) 1.0570(2) 0.26570(17) 0.0284(6) Uani 1 1 d .
H41 H 0.2281 1.1096 0.2455 0.034 Uiso 1 1 calc R
C42 C 0.2953(2) 1.0640(2) 0.31757(16) 0.0266(6) Uani 1 1 d .
H42 H 0.3528 1.1198 0.3305 0.032 Uiso 1 1 calc R
C43 C 0.0643(2) 0.9694(3) 0.18919(17) 0.0301(7) Uani 1 1 d .
C44 C 0.0090(2) 0.9759(3) 0.14325(17) 0.0318(7) Uani 1 1 d .
C45 C -0.0501(2) 0.9907(3) 0.08868(17) 0.0305(7) Uani 1 1 d .
C46 C -0.1390(3) 0.9206(3) 0.0545(2) 0.0419(9) Uani 1 1 d .
C47 C -0.1951(3) 0.9351(3) 0.0005(2) 0.0459(10) Uani 1 1 d .
C48 C -0.1620(3) 1.0217(3) -0.02014(18) 0.0366(8) Uani 1 1 d .
C49 C -0.0746(3) 1.0937(3) 0.01414(19) 0.0398(8) Uani 1 1 d .
C50 C -0.0199(3) 1.0782(3) 0.06820(19) 0.0364(8) Uani 1 1 d .
C51 C 0.4966(2) 1.1424(2) 0.58941(14) 0.0205(5) Uani 1 1 d .
C52 C 0.5014(2) 1.2218(2) 0.64731(14) 0.0216(6) Uani 1 1 d .
C53 C 0.4256(2) 1.2049(2) 0.68524(16) 0.0254(6) Uani 1 1 d .
H53 H 0.3718 1.1457 0.6736 0.03 Uiso 1 1 calc R
C54 C 0.4303(2) 1.2762(2) 0.74022(16) 0.0276(6) Uani 1 1 d .
H54 H 0.379 1.2652 0.7649 0.033 Uiso 1 1 calc R
C55 C 0.5119(2) 1.3649(2) 0.75898(15) 0.0264(6) Uani 1 1 d .
C56 C 0.5882(2) 1.3815(2) 0.72146(16) 0.0288(6) Uani 1 1 d .
H56 H 0.6429 1.4399 0.734 0.035 Uiso 1 1 calc R
C57 C 0.5822(2) 1.3108(2) 0.66556(16) 0.0258(6) Uani 1 1 d .
H57 H 0.6324 1.3225 0.6398 0.031 Uiso 1 1 calc R
C58 C 0.5139(3) 1.4368(2) 0.81687(17) 0.0311(7) Uani 1 1 d .
C59 C 0.5102(3) 1.4923(2) 0.86534(18) 0.0329(7) Uani 1 1 d .
C60 C 0.4980(3) 1.5531(2) 0.92336(17) 0.0308(7) Uani 1 1 d .
C61 C 0.4053(3) 1.5424(3) 0.9333(2) 0.0434(9) Uani 1 1 d .
C62 C 0.3892(3) 1.5974(3) 0.9896(2) 0.0472(9) Uani 1 1 d .
C63 C 0.4668(3) 1.6659(2) 1.03785(18) 0.0346(7) Uani 1 1 d .
C64 C 0.5597(3) 1.6789(3) 1.0297(2) 0.0463(9) Uani 1 1 d .
C65 C 0.5741(3) 1.6235(3) 0.9727(2) 0.0405(8) Uani 1 1 d .
C66 C 0.4025(4) 0.8658(4) 0.7315(3) 0.0621(13) Uani 1 1 d .
H66A H 0.4338 0.9168 0.7728 0.093 Uiso 1 1 calc R
H66B H 0.4509 0.8535 0.7087 0.093 Uiso 1 1 calc R
H66C H 0.3609 0.8083 0.7449 0.093 Uiso 1 1 calc R
C67 C 0.3428(3) 0.8954(2) 0.68166(17) 0.0340(7) Uani 1 1 d .
H67A H 0.2949 0.9092 0.7053 0.041 Uiso 1 1 calc R
H67B H 0.3849 0.9543 0.6691 0.041 Uiso 1 1 calc R
C68 C 0.2915(3) 0.8192(3) 0.61575(18) 0.0347(7) Uani 1 1 d .
C69 C 0.2020(5) 0.7341(4) 0.6210(3) 0.094(2) Uani 1 1 d .
H69A H 0.2205 0.7022 0.6554 0.112 Uiso 1 1 calc R
H69B H 0.1567 0.7582 0.6393 0.112 Uiso 1 1 calc R
C70 C 0.1499(3) 0.6609(3) 0.5550(3) 0.0646(13) Uani 1 1 d .
H70A H 0.0941 0.6103 0.5645 0.097 Uiso 1 1 calc R
H70B H 0.1928 0.6342 0.5371 0.097 Uiso 1 1 calc R
H70C H 0.1292 0.6907 0.5207 0.097 Uiso 1 1 calc R
C71 C 0.9012(5) 0.6822(5) 0.1307(4) 0.106(2) Uani 1 1 d .
H71A H 0.8943 0.7146 0.0935 0.159 Uiso 1 1 calc R
H71B H 0.8696 0.6136 0.1128 0.159 Uiso 1 1 calc R
H71C H 0.9691 0.7006 0.1477 0.159 Uiso 1 1 calc R
C72 C 0.8518(4) 0.7122(4) 0.1943(4) 0.085(2) Uani 1 1 d .
H72A H 0.883 0.7815 0.2126 0.102 Uiso 1 1 calc R
H72B H 0.7831 0.6939 0.1777 0.102 Uiso 1 1 calc R
C73 C 0.8652(4) 0.6585(4) 0.2527(5) 0.111(3) Uani 1 1 d .
C74 C 0.7961(5) 0.6491(5) 0.2981(5) 0.136(4) Uani 1 1 d .
H74A H 0.7314 0.6075 0.2716 0.164 Uiso 1 1 calc R
H74B H 0.7971 0.7121 0.316 0.164 Uiso 1 1 calc R
C75 C 0.8199(5) 0.6039(5) 0.3640(4) 0.095(2) Uani 1 1 d .
H75A H 0.7725 0.5986 0.394 0.143 Uiso 1 1 calc R
H75B H 0.8837 0.6454 0.3906 0.143 Uiso 1 1 calc R
H75C H 0.8176 0.541 0.3464 0.143 Uiso 1 1 calc R
C76 C 0.1719(5) 0.3958(5) 0.1218(5) 0.097(2) Uani 1 1 d .
H76A H 0.2304 0.4368 0.1081 0.146 Uiso 1 1 calc R
H76B H 0.1409 0.3361 0.0873 0.146 Uiso 1 1 calc R
H76C H 0.188 0.3829 0.1669 0.146 Uiso 1 1 calc R
C77 C 0.1030(5) 0.4461(4) 0.1267(4) 0.0917(18) Uani 1 1 d .
H77A H 0.1359 0.5069 0.1609 0.11 Uiso 1 1 calc R
H77B H 0.0894 0.4608 0.0813 0.11 Uiso 1 1 calc R
C78 C 0.0089(4) 0.3897(4) 0.1472(3) 0.0673(12) Uani 1 1 d .
C79 C -0.0596(4) 0.4397(4) 0.1541(4) 0.0860(18) Uani 1 1 d .
H79A H -0.0286 0.4971 0.1917 0.103 Uiso 1 1 calc R
H79B H -0.0698 0.4604 0.1106 0.103 Uiso 1 1 calc R
C80 C -0.1556(5) 0.3790(6) 0.1691(5) 0.125(3) Uani 1 1 d .
H80A H -0.1948 0.4153 0.1725 0.187 Uiso 1 1 calc R
H80B H -0.1466 0.3597 0.2128 0.187 Uiso 1 1 calc R
H80C H -0.1878 0.3226 0.1316 0.187 Uiso 1 1 calc R
C81 C 0.1331(6) 0.6239(6) 0.3550(4) 0.106(2) Uani 1 1 d .
H81A H 0.0965 0.6584 0.373 0.16 Uiso 1 1 calc R
H81B H 0.1363 0.6275 0.3066 0.16 Uiso 1 1 calc R
H81C H 0.1978 0.6523 0.3823 0.16 Uiso 1 1 calc R
C82 C 0.0835(5) 0.5188(5) 0.3600(4) 0.104(2) Uani 1 1 d .
H82A H 0.079 0.5165 0.4089 0.125 Uiso 1 1 calc R
H82B H 0.0176 0.4918 0.3333 0.125 Uiso 1 1 calc R
C83 C 0.1338(4) 0.4556(5) 0.3332(3) 0.0883(18) Uani 1 1 d .
C84 C 0.0966(4) 0.3508(5) 0.3436(3) 0.091(2) Uani 1 1 d .
H84A H 0.1109 0.3521 0.3935 0.109 Uiso 1 1 calc R
H84B H 0.0264 0.3199 0.3287 0.109 Uiso 1 1 calc R
C85 C 0.1414(5) 0.2899(5) 0.3029(4) 0.097(2) Uani 1 1 d .
H85A H 0.1146 0.2256 0.3112 0.146 Uiso 1 1 calc R
H85B H 0.2107 0.3184 0.3186 0.146 Uiso 1 1 calc R
H85C H 0.1271 0.2875 0.2533 0.146 Uiso 1 1 calc R
O1 O 0.55255(15) 0.94715(15) 0.09500(11) 0.0218(4) Uani 1 1 d .
O2 O 0.45120(15) 0.83427(14) -0.04646(11) 0.0215(4) Uani 1 1 d .
O3 O 0.33517(15) 0.94045(16) -0.05082(11) 0.0218(4) Uani 1 1 d .
O4 O 0.43463(15) 1.05434(15) 0.08989(11) 0.0213(4) Uani 1 1 d .
O5 O 0.31669(15) 0.82259(15) 0.05751(11) 0.0232(4) Uani 1 1 d .
O6 O 0.33466(15) 0.94246(16) 0.45126(11) 0.0226(4) Uani 1 1 d .
O7 O 0.43844(15) 1.05805(15) 0.59083(11) 0.0220(4) Uani 1 1 d .
O8 O 0.55288(15) 0.94840(15) 0.59512(11) 0.0216(4) Uani 1 1 d .
O9 O 0.44712(16) 0.83333(15) 0.45443(11) 0.0225(4) Uani 1 1 d .
O10 O 0.31883(16) 0.82350(16) 0.56015(11) 0.0242(5) Uani 1 1 d .
O11 O 0.9319(4) 0.6341(4) 0.2625(3) 0.1281(19) Uani 1 1 d .
O12 O -0.0122(3) 0.3099(3) 0.1597(3) 0.0990(14) Uani 1 1 d .
O13 O 0.2015(4) 0.4885(4) 0.3052(3) 0.142(2) Uani 1 1 d .
F1 F 0.96837(18) 0.84618(17) 0.38062(13) 0.0584(7) Uani 1 1 d .
F2 F 1.0785(2) 0.81943(18) 0.48603(15) 0.0673(8) Uani 1 1 d .
F3 F 1.21735(15) 0.97371(19) 0.57953(11) 0.0452(5) Uani 1 1 d .
F4 F 1.24512(19) 1.15341(19) 0.56745(14) 0.0746(9) Uani 1 1 d .
F5 F 1.1398(2) 1.18256(17) 0.45973(14) 0.0670(8) Uani 1 1 d .
F6 F 0.3557(3) 0.3438(2) -0.4295(2) 0.1009(14) Uani 1 1 d .
F7 F 0.3674(2) 0.2211(2) -0.53906(19) 0.0975(12) Uani 1 1 d .
F8 F 0.5318(2) 0.26900(17) -0.59311(12) 0.0503(6) Uani 1 1 d .
F9 F 0.6860(2) 0.4366(2) -0.5350(2) 0.0970(12) Uani 1 1 d .
F10 F 0.6744(2) 0.5600(2) -0.4254(2) 0.1007(13) Uani 1 1 d .
F11 F -0.17249(17) 0.83545(19) 0.07332(15) 0.0698(9) Uani 1 1 d .
F12 F -0.28166(18) 0.8655(2) -0.03058(16) 0.0773(9) Uani 1 1 d .
F13 F -0.21462(16) 1.03428(19) -0.07374(12) 0.0468(6) Uani 1 1 d .
F14 F -0.0407(2) 1.17715(18) -0.00707(14) 0.0654(7) Uani 1 1 d .
F15 F 0.06836(18) 1.14869(17) 0.09890(14) 0.0610(7) Uani 1 1 d .
F16 F 0.32867(18) 1.4780(2) 0.88519(15) 0.0791(9) Uani 1 1 d .
F17 F 0.2988(2) 1.5842(2) 0.99609(17) 0.0844(10) Uani 1 1 d .
F18 F 0.4533(2) 1.71840(17) 1.09329(11) 0.0500(6) Uani 1 1 d .
F19 F 0.6340(2) 1.7411(2) 1.07984(16) 0.0885(11) Uani 1 1 d .
F20 F 0.66573(18) 1.6357(2) 0.96866(16) 0.0739(9) Uani 1 1 d .
Rh01 Rh 0.440120(14) 0.940955(14) 0.023421(10) 0.01589(9) Uani 1 1 d .
Rh02 Rh 0.440164(14) 0.942299(14) 0.524399(10) 0.01622(9) Uani 1 1 d .

loop_
_atom_site_aniso_label
_atom_site_aniso_U_11
_atom_site_aniso_U_22
_atom_site_aniso_U_33
_atom_site_aniso_U_23
_atom_site_aniso_U_13
_atom_site_aniso_U_12
C1 0.0224(13) 0.0240(13) 0.0132(11) 0.0018(10) 0.0008(10) 0.0137(11)
C2 0.0210(13) 0.0290(14) 0.0159(12) 0.0029(11) 0.0026(10) 0.0150(11)
C3 0.0231(13) 0.0256(14) 0.0206(13) 0.0025(11) 0.0008(11) 0.0111(11)
C4 0.0263(14) 0.0301(15) 0.0217(13) 0.0068(12) 0.0018(12) 0.0151(12)
C5 0.0208(13) 0.0387(16) 0.0179(13) 0.0029(12) 0.0013(11) 0.0163(12)
C6 0.0220(13) 0.0318(15) 0.0210(14) 0.0045(12) -0.0003(11) 0.0087(12)
C7 0.0213(13) 0.0294(14) 0.0190(13) 0.0058(11) 0.0024(11) 0.0116(12)
C8 0.0234(14) 0.0414(17) 0.0232(14) 0.0090(13) 0.0039(12) 0.0155(13)
C9 0.0221(14) 0.0453(18) 0.0225(14) 0.0067(13) 0.0027(12) 0.0145(13)
C10 0.0209(13) 0.0445(18) 0.0213(14) 0.0095(13) 0.0038(12) 0.0169(13)
C11 0.0319(16) 0.0396(17) 0.0265(15) 0.0052(14) -0.0009(13) 0.0143(14)
C12 0.0438(19) 0.0449(19) 0.0358(18) 0.0124(16) 0.0064(16) 0.0258(17)
C13 0.0260(15) 0.065(2) 0.0262(15) 0.0181(16) 0.0049(13) 0.0272(16)
C14 0.0289(16) 0.052(2) 0.0343(18) 0.0047(16) -0.0099(14) 0.0132(16)
C15 0.0328(17) 0.0453(19) 0.0371(18) 0.0121(16) -0.0044(15) 0.0147(15)
C16 0.0236(13) 0.0214(13) 0.0148(12) 0.0020(10) 0.0007(10) 0.0121(11)
C17 0.0323(15) 0.0256(14) 0.0149(12) 0.0020(11) 0.0039(11) 0.0154(12)
C18 0.0385(17) 0.0271(15) 0.0251(15) 0.0011(13) 0.0029(13) 0.0119(14)
C19 0.049(2) 0.0250(15) 0.0308(17) -0.0019(13) 0.0020(16) 0.0111(14)
C20 0.059(2) 0.0263(15) 0.0196(14) 0.0020(13) 0.0047(15) 0.0210(15)
C21 0.052(2) 0.0349(17) 0.0296(16) 0.0007(14) 0.0164(16) 0.0225(16)
C22 0.0359(17) 0.0301(15) 0.0287(16) -0.0020(13) 0.0102(14) 0.0117(14)
C23 0.067(2) 0.0305(16) 0.0289(17) 0.0021(14) 0.0058(17) 0.0254(17)
C24 0.076(3) 0.0328(17) 0.0258(16) 0.0013(14) 0.0010(17) 0.0297(18)
C25 0.069(2) 0.0302(16) 0.0214(15) 0.0014(13) -0.0001(16) 0.0297(17)
C26 0.059(2) 0.0318(18) 0.047(2) -0.0034(16) 0.0228(19) 0.0128(17)
C27 0.059(2) 0.0312(18) 0.049(2) -0.0120(17) 0.013(2) 0.0114(17)
C28 0.057(2) 0.0334(17) 0.0241(15) 0.0025(13) 0.0063(15) 0.0286(16)
C29 0.045(2) 0.053(2) 0.058(2) 0.001(2) 0.0074(19) 0.0303(19)
C30 0.046(2) 0.0402(19) 0.049(2) -0.0104(17) -0.0111(18) 0.0236(17)
C31 0.0373(19) 0.042(2) 0.066(3) 0.011(2) 0.0094(19) 0.0057(17)
C32 0.056(3) 0.055(3) 0.047(2) 0.013(2) 0.023(2) -0.001(2)
C33 0.0296(15) 0.0327(16) 0.0304(16) 0.0083(13) 0.0086(13) 0.0133(13)
C34 0.0444(19) 0.0371(17) 0.0231(15) 0.0087(14) 0.0102(14) 0.0175(15)
C35 0.088(4) 0.076(3) 0.048(2) -0.009(2) -0.024(3) 0.058(3)
C36 0.0220(13) 0.0247(13) 0.0145(12) 0.0009(10) -0.0002(10) 0.0135(11)
C37 0.0208(13) 0.0308(14) 0.0161(12) 0.0028(11) 0.0021(11) 0.0144(11)
C38 0.0247(14) 0.0341(15) 0.0223(14) 0.0095(12) 0.0032(12) 0.0130(12)
C39 0.0206(13) 0.0386(16) 0.0208(14) 0.0041(13) -0.0005(11) 0.0097(12)
C40 0.0220(13) 0.0413(17) 0.0188(13) 0.0046(12) 0.0022(11) 0.0177(13)
C41 0.0281(15) 0.0311(15) 0.0280(15) 0.0073(13) 0.0002(13) 0.0151(13)
C42 0.0254(14) 0.0277(14) 0.0241(14) 0.0008(12) -0.0024(12) 0.0116(12)
C43 0.0267(15) 0.0457(18) 0.0232(14) 0.0078(14) 0.0041(12) 0.0205(14)
C44 0.0261(15) 0.0476(19) 0.0247(15) 0.0058(14) 0.0031(13) 0.0193(14)
C45 0.0277(15) 0.0482(19) 0.0247(15) 0.0104(14) 0.0049(12) 0.0243(14)
C46 0.0299(16) 0.051(2) 0.044(2) 0.0199(17) -0.0049(15) 0.0154(15)
C47 0.0289(17) 0.058(2) 0.047(2) 0.0154(19) -0.0094(16) 0.0169(16)
C48 0.0321(16) 0.062(2) 0.0298(16) 0.0151(16) 0.0059(14) 0.0316(17)
C49 0.056(2) 0.0434(19) 0.0340(17) 0.0133(15) 0.0080(16) 0.0327(18)
C50 0.0365(17) 0.0395(18) 0.0312(16) -0.0024(14) -0.0041(14) 0.0200(15)
C51 0.0216(13) 0.0283(14) 0.0135(12) 0.0016(11) 0.0013(10) 0.0138(11)
C52 0.0262(13) 0.0264(14) 0.0147(12) 0.0001(11) 0.0021(11) 0.0154(12)
C53 0.0227(13) 0.0294(15) 0.0221(14) -0.0027(12) 0.0030(11) 0.0121(12)
C54 0.0309(15) 0.0299(15) 0.0234(14) -0.0012(12) 0.0075(12) 0.0159(13)
C55 0.0386(16) 0.0290(15) 0.0153(13) 0.0010(12) 0.0053(12) 0.0194(13)
C56 0.0364(16) 0.0228(14) 0.0233(14) 0.0009(12) 0.0048(13) 0.0098(13)
C57 0.0312(15) 0.0292(15) 0.0203(14) 0.0051(12) 0.0080(12) 0.0151(13)
C58 0.0393(17) 0.0279(15) 0.0257(15) 0.0001(13) 0.0052(13) 0.0158(14)
C59 0.0424(18) 0.0306(16) 0.0261(16) 0.0025(13) 0.0057(14) 0.0169(14)
C60 0.0446(18) 0.0270(15) 0.0225(14) 0.0019(12) 0.0067(14) 0.0178(14)
C61 0.0380(18) 0.044(2) 0.0388(19) -0.0079(16) 0.0020(16) 0.0141(16)
C62 0.045(2) 0.054(2) 0.046(2) -0.0004(18) 0.0128(18) 0.0276(19)
C63 0.054(2) 0.0349(17) 0.0257(15) 0.0051(14) 0.0139(15) 0.0290(16)
C64 0.049(2) 0.0357(18) 0.041(2) -0.0125(16) 0.0064(17) 0.0117(16)
C65 0.0351(17) 0.0342(17) 0.045(2) -0.0068(15) 0.0119(16) 0.0118(15)
C66 0.071(3) 0.066(3) 0.051(3) -0.005(2) -0.017(2) 0.043(3)
C67 0.050(2) 0.0361(17) 0.0208(15) 0.0084(13) 0.0122(14) 0.0199(15)
C68 0.0351(17) 0.0365(17) 0.0288(16) 0.0060(14) 0.0074(14) 0.0108(14)
C69 0.089(4) 0.078(4) 0.056(3) 0.006(3) 0.035(3) -0.028(3)
C70 0.047(2) 0.050(2) 0.077(3) 0.007(2) 0.006(2) 0.003(2)
C71 0.090(4) 0.106(5) 0.128(6) 0.024(5) 0.019(4) 0.048(4)
C72 0.064(3) 0.063(3) 0.100(5) 0.024(3) -0.018(3) 0.003(3)
C73 0.059(3) 0.068(4) 0.178(8) -0.029(4) 0.002(4) 0.025(3)
C74 0.072(4) 0.097(5) 0.180(8) -0.060(5) 0.032(5) 0.003(4)
C75 0.096(5) 0.097(5) 0.104(5) 0.041(4) 0.043(4) 0.038(4)
C76 0.075(4) 0.068(4) 0.150(7) 0.019(4) 0.054(4) 0.024(3)
C77 0.100(4) 0.072(3) 0.106(5) 0.032(3) 0.040(4) 0.029(3)
C78 0.065(3) 0.072(3) 0.067(3) 0.020(3) 0.012(2) 0.028(3)
C79 0.077(4) 0.079(4) 0.092(4) 0.000(3) 0.001(3) 0.032(3)
C80 0.059(4) 0.111(5) 0.197(10) 0.013(6) 0.017(5) 0.037(4)
C81 0.105(5) 0.108(5) 0.106(5) 0.020(4) 0.033(4) 0.041(4)
C82 0.066(4) 0.116(5) 0.090(4) -0.001(4) 0.018(3) 0.001(4)
C83 0.057(3) 0.099(4) 0.079(4) 0.013(3) 0.014(3) 0.003(3)
C84 0.063(3) 0.094(4) 0.078(4) 0.016(3) 0.006(3) -0.004(3)
C85 0.075(4) 0.080(4) 0.095(5) 0.017(4) -0.005(4) -0.005(3)
O1 0.0198(9) 0.0290(10) 0.0178(10) 0.0083(8) 0.0000(8) 0.0107(8)
O2 0.0267(10) 0.0210(10) 0.0171(9) 0.0025(8) 0.0059(8) 0.0105(8)
O3 0.0175(9) 0.0297(11) 0.0176(9) 0.0078(8) -0.0008(8) 0.0090(8)
O4 0.0245(10) 0.0218(10) 0.0176(9) 0.0008(8) 0.0056(8) 0.0104(8)
O5 0.0224(10) 0.0241(10) 0.0215(10) 0.0059(8) 0.0050(8) 0.0075(8)
O6 0.0167(9) 0.0346(11) 0.0168(9) 0.0073(9) 0.0002(8) 0.0107(9)
O7 0.0242(10) 0.0231(10) 0.0182(10) -0.0008(8) 0.0069(8) 0.0104(8)
O8 0.0200(9) 0.0292(10) 0.0157(9) 0.0043(8) 0.0003(8) 0.0112(8)
O9 0.0270(10) 0.0227(10) 0.0180(10) -0.0004(8) 0.0062(8) 0.0118(9)
O10 0.0228(10) 0.0267(11) 0.0200(10) 0.0035(9) 0.0044(8) 0.0076(9)
O11 0.112(4) 0.168(5) 0.160(5) 0.064(4) 0.032(3) 0.104(4)
O12 0.075(2) 0.088(3) 0.159(4) 0.070(3) 0.040(3) 0.039(2)
O13 0.112(4) 0.097(3) 0.205(6) 0.043(4) 0.091(4) 0.012(3)
F1 0.0614(15) 0.0450(12) 0.0482(13) 0.0021(11) -0.0171(12) 0.0102(11)
F2 0.0823(18) 0.0534(14) 0.0718(17) 0.0233(13) -0.0056(14) 0.0348(14)
F3 0.0382(11) 0.0805(16) 0.0317(10) 0.0223(11) 0.0021(9) 0.0373(11)
F4 0.0615(16) 0.0642(16) 0.0655(17) 0.0049(13) -0.0377(14) 0.0075(13)
F5 0.0695(16) 0.0437(13) 0.0711(17) 0.0124(12) -0.0256(14) 0.0152(12)
F6 0.101(2) 0.0535(16) 0.121(3) -0.0201(17) 0.074(2) 0.0051(15)
F7 0.080(2) 0.0548(16) 0.112(3) -0.0424(17) 0.0328(19) -0.0020(15)
F8 0.0773(16) 0.0476(12) 0.0347(11) -0.0018(10) 0.0150(11) 0.0376(12)
F9 0.0521(16) 0.082(2) 0.146(3) -0.017(2) 0.0339(19) 0.0278(15)
F10 0.0522(16) 0.076(2) 0.134(3) -0.047(2) -0.0153(18) 0.0183(15)
F11 0.0461(13) 0.0666(16) 0.0829(19) 0.0406(15) -0.0163(13) 0.0066(12)
F12 0.0425(13) 0.0727(17) 0.091(2) 0.0272(16) -0.0320(14) 0.0047(12)
F13 0.0435(12) 0.0781(16) 0.0363(11) 0.0251(11) 0.0023(9) 0.0397(12)
F14 0.0814(18) 0.0520(14) 0.0657(16) 0.0207(12) -0.0047(14) 0.0322(13)
F15 0.0616(15) 0.0426(12) 0.0623(15) 0.0020(11) -0.0198(13) 0.0154(11)
F16 0.0460(14) 0.090(2) 0.0693(18) -0.0346(16) -0.0058(13) 0.0184(14)
F17 0.0491(15) 0.103(2) 0.093(2) -0.0195(18) 0.0201(15) 0.0375(15)
F18 0.0800(17) 0.0507(13) 0.0311(11) -0.0038(10) 0.0154(11) 0.0426(12)
F19 0.0582(16) 0.083(2) 0.080(2) -0.0506(17) -0.0002(15) 0.0107(15)
F20 0.0410(12) 0.0745(17) 0.0825(19) -0.0282(15) 0.0170(13) 0.0145(12)
Rh01 0.01637(13) 0.01928(14) 0.01199(13) 0.00235(9) 0.00122(9) 0.00806(10)
Rh02 0.01609(13) 0.02179(14) 0.01069(13) 0.00084(9) 0.00194(9) 0.00885(10)

loop_
_atom_type_symbol
_atom_type_description
_atom_type_scat_dispersion_real
_atom_type_scat_dispersion_imag
_atom_type_scat_source
C C 0.0033 0.0016 'International Tables Vol C Tables 4.2.6.8 and 6.1.1.4'
H H 0 0 'International Tables Vol C Tables 4.2.6.8 and 6.1.1.4'
O O 0.0106 0.006 'International Tables Vol C Tables 4.2.6.8 and 6.1.1.4'
F F 0.0171 0.0103 'International Tables Vol C Tables 4.2.6.8 and 6.1.1.4'
Rh Rh -1.1178 0.9187 'International Tables Vol C Tables 4.2.6.8 and 6.1.1.4'

loop_
_geom_angle_atom_site_label_1
_geom_angle_atom_site_label_2
_geom_angle_atom_site_label_3
_geom_angle
_geom_angle_site_symmetry_1
_geom_angle_site_symmetry_3
O1 C1 O3 126.6(2) . 2_675
O1 C1 C2 117.5(2) . .
O3 C1 C2 115.9(2) 2_675 .
C7 C2 C3 120.1(3) . .
C7 C2 C1 120.6(3) . .
C3 C2 C1 119.3(3) . .
C4 C3 C2 119.9(3) . .
C4 C3 H3 120 . .
C2 C3 H3 120 . .
C3 C4 C5 120.6(3) . .
C3 C4 H4 119.7 . .
C5 C4 H4 119.7 . .
C6 C5 C4 119.2(3) . .
C6 C5 C8 122.7(3) . .
C4 C5 C8 118.1(3) . .
C5 C6 C7 120.2(3) . .
C5 C6 H6 119.9 . .
C7 C6 H6 119.9 . .
C2 C7 C6 120.0(3) . .
C2 C7 H7 120 . .
C6 C7 H7 120 . .
C9 C8 C5 175.7(4) . .
C8 C9 C10 174.8(4) . .
C15 C10 C11 116.5(3) . .
C15 C10 C9 122.7(3) . .
C11 C10 C9 120.7(3) . .
F1 C11 C12 118.5(3) . .
F1 C11 C10 119.0(3) . .
C12 C11 C10 122.5(3) . .
F2 C12 C13 120.1(3) . .
F2 C12 C11 120.2(3) . .
C13 C12 C11 119.7(3) . .
F3 C13 C12 120.5(4) . .
F3 C13 C14 119.8(3) . .
C12 C13 C14 119.6(3) . .
F4 C14 C13 119.1(3) . .
F4 C14 C15 120.6(4) . .
C13 C14 C15 120.2(3) . .
F5 C15 C10 119.9(3) . .
F5 C15 C14 118.6(3) . .
C10 C15 C14 121.5(3) . .
O4 C16 O2 127.1(3) 2_675 .
O4 C16 C17 116.0(2) 2_675 .
O2 C16 C17 116.9(2) . .
C22 C17 C18 119.9(3) . .
C22 C17 C16 120.0(3) . .
C18 C17 C16 120.1(3) . .
C19 C18 C17 120.1(3) . .
C19 C18 H18 120 . .
C17 C18 H18 120 . .
C20 C19 C18 120.0(3) . .
C20 C19 H19 120 . .
C18 C19 H19 120 . .
C19 C20 C21 119.8(3) . .
C19 C20 C23 122.1(3) . .
C21 C20 C23 118.2(3) . .
C22 C21 C20 120.1(3) . .
C22 C21 H21 119.9 . .
C20 C21 H21 119.9 . .
C21 C22 C17 120.1(3) . .
C21 C22 H22 119.9 . .
C17 C22 H22 119.9 . .
C24 C23 C20 176.5(5) . .
C23 C24 C25 179.0(5) . .
C26 C25 C30 116.4(3) . .
C26 C25 C24 121.9(4) . .
C30 C25 C24 121.7(4) . .
F6 C26 C25 118.6(3) . .
F6 C26 C27 118.7(4) . .
C25 C26 C27 122.8(4) . .
F7 C27 C28 119.6(3) . .
F7 C27 C26 120.6(4) . .
C28 C27 C26 119.8(4) . .
F8 C28 C27 120.2(3) . .
F8 C28 C29 120.4(4) . .
C27 C28 C29 119.3(3) . .
F9 C29 C28 119.2(4) . .
F9 C29 C30 120.8(4) . .
C28 C29 C30 119.9(4) . .
F10 C30 C25 120.2(4) . .
F10 C30 C29 117.9(4) . .
C25 C30 C29 121.8(4) . .
C32 C31 H31A 109.5 . .
C32 C31 H31B 109.5 . .
H31A C31 H31B 109.5 . .
C32 C31 H31C 109.5 . .
H31A C31 H31C 109.5 . .
H31B C31 H31C 109.5 . .
C31 C32 C33 116.0(4) . .
C31 C32 H32A 108.3 . .
C33 C32 H32A 108.3 . .
C31 C32 H32B 108.3 . .
C33 C32 H32B 108.3 . .
H32A C32 H32B 107.4 . .
O5 C33 C34 122.9(3) . .
O5 C33 C32 119.9(3) . .
C34 C33 C32 117.1(3) . .
C35 C34 C33 112.5(3) . .
C35 C34 H34A 109.1 . .
C33 C34 H34A 109.1 . .
C35 C34 H34B 109.1 . .
C33 C34 H34B 109.1 . .
H34A C34 H34B 107.8 . .
C34 C35 H35A 109.5 . .
C34 C35 H35B 109.5 . .
H35A C35 H35B 109.5 . .
C34 C35 H35C 109.5 . .
H35A C35 H35C 109.5 . .
H35B C35 H35C 109.5 . .
O8 C36 O6 126.9(3) 2_676 .
O8 C36 C37 117.3(2) 2_676 .
O6 C36 C37 115.7(2) . .
C38 C37 C42 120.5(3) . .
C38 C37 C36 120.3(3) . .
C42 C37 C36 119.1(3) . .
C37 C38 C39 120.1(3) . .
C37 C38 H38 120 . .
C39 C38 H38 120 . .
C40 C39 C38 119.7(3) . .
C40 C39 H39 120.1 . .
C38 C39 H39 120.1 . .
C39 C40 C41 119.7(3) . .
C39 C40 C43 123.1(3) . .
C41 C40 C43 117.2(3) . .
C42 C41 C40 120.7(3) . .
C42 C41 H41 119.7 . .
C40 C41 H41 119.7 . .
C41 C42 C37 119.2(3) . .
C41 C42 H42 120.4 . .
C37 C42 H42 120.4 . .
C44 C43 C40 174.3(4) . .
C43 C44 C45 175.4(4) . .
C46 C45 C50 116.9(3) . .
C46 C45 C44 122.4(3) . .
C50 C45 C44 120.7(3) . .
F11 C46 C45 119.3(3) . .
F11 C46 C47 118.8(3) . .
C45 C46 C47 121.9(4) . .
F12 C47 C48 120.1(3) . .
F12 C47 C46 120.0(4) . .
C48 C47 C46 119.9(3) . .
F13 C48 C49 120.8(3) . .
F13 C48 C47 119.8(3) . .
C49 C48 C47 119.4(3) . .
F14 C49 C48 119.6(3) . .
F14 C49 C50 120.4(4) . .
C48 C49 C50 119.9(3) . .
F15 C50 C45 119.2(3) . .
F15 C50 C49 118.8(3) . .
C45 C50 C49 121.9(3) . .
O7 C51 O9 127.0(3) . 2_676
O7 C51 C52 116.1(2) . .
O9 C51 C52 116.8(3) 2_676 .
C53 C52 C57 119.6(3) . .
C53 C52 C51 119.2(3) . .
C57 C52 C51 121.1(3) . .
C54 C53 C52 120.0(3) . .
C54 C53 H53 120 . .
C52 C53 H53 120 . .
C53 C54 C55 120.3(3) . .
C53 C54 H54 119.8 . .
C55 C54 H54 119.8 . .
C56 C55 C54 119.7(3) . .
C56 C55 C58 121.9(3) . .
C54 C55 C58 118.4(3) . .
C57 C56 C55 119.7(3) . .
C57 C56 H56 120.1 . .
C55 C56 H56 120.1 . .
C56 C57 C52 120.6(3) . .
C56 C57 H57 119.7 . .
C52 C57 H57 119.7 . .
C59 C58 C55 176.0(4) . .
C58 C59 C60 175.3(4) . .
C65 C60 C61 116.0(3) . .
C65 C60 C59 123.9(3) . .
C61 C60 C59 120.1(3) . .
F16 C61 C62 118.8(4) . .
F16 C61 C60 118.6(3) . .
C62 C61 C60 122.6(3) . .
F17 C62 C63 120.6(3) . .
F17 C62 C61 119.8(4) . .
C63 C62 C61 119.6(4) . .
F18 C63 C62 120.8(4) . .
F18 C63 C64 119.5(3) . .
C62 C63 C64 119.6(3) . .
F19 C64 C63 118.7(3) . .
F19 C64 C65 121.4(4) . .
C63 C64 C65 119.8(3) . .
F20 C65 C60 119.7(3) . .
F20 C65 C64 117.7(3) . .
C60 C65 C64 122.5(4) . .
C67 C66 H66A 109.5 . .
C67 C66 H66B 109.5 . .
H66A C66 H66B 109.5 . .
C67 C66 H66C 109.5 . .
H66A C66 H66C 109.5 . .
H66B C66 H66C 109.5 . .
C68 C67 C66 112.5(3) . .
C68 C67 H67A 109.1 . .
C66 C67 H67A 109.1 . .
C68 C67 H67B 109.1 . .
C66 C67 H67B 109.1 . .
H67A C67 H67B 107.8 . .
O10 C68 C67 123.2(3) . .
O10 C68 C69 119.7(3) . .
C67 C68 C69 117.1(3) . .
C70 C69 C68 116.6(4) . .
C70 C69 H69A 108.1 . .
C68 C69 H69A 108.1 . .
C70 C69 H69B 108.1 . .
C68 C69 H69B 108.1 . .
H69A C69 H69B 107.3 . .
C69 C70 H70A 109.5 . .
C69 C70 H70B 109.5 . .
H70A C70 H70B 109.5 . .
C69 C70 H70C 109.5 . .
H70A C70 H70C 109.5 . .
H70B C70 H70C 109.5 . .
C72 C71 H71A 109.5 . .
C72 C71 H71B 109.5 . .
H71A C71 H71B 109.5 . .
C72 C71 H71C 109.5 . .
H71A C71 H71C 109.5 . .
H71B C71 H71C 109.5 . .
C73 C72 C71 107.4(6) . .
C73 C72 H72A 110.2 . .
C71 C72 H72A 110.2 . .
C73 C72 H72B 110.2 . .
C71 C72 H72B 110.2 . .
H72A C72 H72B 108.5 . .
O11 C73 C74 123.2(9) . .
O11 C73 C72 124.1(8) . .
C74 C73 C72 112.4(7) . .
C73 C74 C75 111.1(7) . .
C73 C74 H74A 109.4 . .
C75 C74 H74A 109.4 . .
C73 C74 H74B 109.4 . .
C75 C74 H74B 109.4 . .
H74A C74 H74B 108 . .
C74 C75 H75A 109.5 . .
C74 C75 H75B 109.5 . .
H75A C75 H75B 109.5 . .
C74 C75 H75C 109.5 . .
H75A C75 H75C 109.5 . .
H75B C75 H75C 109.5 . .
C77 C76 H76A 109.5 . .
C77 C76 H76B 109.5 . .
H76A C76 H76B 109.5 . .
C77 C76 H76C 109.5 . .
H76A C76 H76C 109.5 . .
H76B C76 H76C 109.5 . .
C78 C77 C76 114.9(5) . .
C78 C77 H77A 108.5 . .
C76 C77 H77A 108.5 . .
C78 C77 H77B 108.5 . .
C76 C77 H77B 108.5 . .
H77A C77 H77B 107.5 . .
O12 C78 C77 123.3(5) . .
O12 C78 C79 121.1(5) . .
C77 C78 C79 115.6(5) . .
C80 C79 C78 114.3(6) . .
C80 C79 H79A 108.7 . .
C78 C79 H79A 108.7 . .
C80 C79 H79B 108.7 . .
C78 C79 H79B 108.7 . .
H79A C79 H79B 107.6 . .
C79 C80 H80A 109.5 . .
C79 C80 H80B 109.5 . .
H80A C80 H80B 109.5 . .
C79 C80 H80C 109.5 . .
H80A C80 H80C 109.5 . .
H80B C80 H80C 109.5 . .
C82 C81 H81A 109.5 . .
C82 C81 H81B 109.5 . .
H81A C81 H81B 109.5 . .
C82 C81 H81C 109.5 . .
H81A C81 H81C 109.5 . .
H81B C81 H81C 109.5 . .
C83 C82 C81 115.1(6) . .
C83 C82 H82A 108.5 . .
C81 C82 H82A 108.5 . .
C83 C82 H82B 108.5 . .
C81 C82 H82B 108.5 . .
H82A C82 H82B 107.5 . .
O13 C83 C82 118.9(7) . .
O13 C83 C84 121.6(7) . .
C82 C83 C84 119.4(5) . .
C85 C84 C83 113.8(5) . .
C85 C84 H84A 108.8 . .
C83 C84 H84A 108.8 . .
C85 C84 H84B 108.8 . .
C83 C84 H84B 108.8 . .
H84A C84 H84B 107.7 . .
C84 C85 H85A 109.5 . .
C84 C85 H85B 109.5 . .
H85A C85 H85B 109.5 . .
C84 C85 H85C 109.5 . .
H85A C85 H85C 109.5 . .
H85B C85 H85C 109.5 . .
C1 O1 Rh01 119.15(18) . .
C16 O2 Rh01 116.74(18) . .
C1 O3 Rh01 117.90(17) 2_675 .
C16 O4 Rh01 119.73(18) 2_675 .
C33 O5 Rh01 132.0(2) . .
C36 O6 Rh02 117.48(18) . .
C51 O7 Rh02 119.78(18) . .
C36 O8 Rh02 119.20(18) 2_676 .
C51 O9 Rh02 116.69(18) 2_676 .
C68 O10 Rh02 132.2(2) . .
O3 Rh01 O2 88.20(9) . .
O3 Rh01 O4 91.10(9) . .
O2 Rh01 O4 176.14(7) . .
O3 Rh01 O1 176.24(7) . .
O2 Rh01 O1 91.30(9) . .
O4 Rh01 O1 89.15(9) . .
O3 Rh01 O5 86.21(8) . .
O2 Rh01 O5 87.58(8) . .
O4 Rh01 O5 96.16(8) . .
O1 Rh01 O5 97.49(8) . .
O3 Rh01 Rh01 88.97(6) . 2_675
O2 Rh01 Rh01 89.58(6) . 2_675
O4 Rh01 Rh01 86.62(6) . 2_675
O1 Rh01 Rh01 87.30(6) . 2_675
O5 Rh01 Rh01 174.48(5) . 2_675
O6 Rh02 O9 87.98(9) . .
O6 Rh02 O7 91.17(9) . .
O9 Rh02 O7 176.14(8) . .
O6 Rh02 O8 176.26(8) . .
O9 Rh02 O8 91.92(9) . .
O7 Rh02 O8 88.67(9) . .
O6 Rh02 O10 87.07(8) . .
O9 Rh02 O10 86.11(8) . .
O7 Rh02 O10 97.61(8) . .
O8 Rh02 O10 96.65(8) . .
O6 Rh02 Rh02 89.12(7) . 2_676
O9 Rh02 Rh02 89.74(7) . 2_676
O7 Rh02 Rh02 86.48(6) . 2_676
O8 Rh02 Rh02 87.15(6) . 2_676
O10 Rh02 Rh02 174.45(5) . 2_676

loop_
_geom_bond_atom_site_label_1
_geom_bond_atom_site_label_2
_geom_bond_distance
_geom_bond_site_symmetry_2
C1 O1 1.260(3) .
C1 O3 1.273(3) 2_675
C1 C2 1.499(4) .
C2 C7 1.391(4) .
C2 C3 1.393(4) .
C3 C4 1.386(4) .
C3 H3 0.93 .
C4 C5 1.404(4) .
C4 H4 0.93 .
C5 C6 1.395(4) .
C5 C8 1.433(4) .
C6 C7 1.399(4) .
C6 H6 0.93 .
C7 H7 0.93 .
C8 C9 1.199(4) .
C9 C10 1.433(4) .
C10 C15 1.385(5) .
C10 C11 1.385(5) .
C11 F1 1.344(4) .
C11 C12 1.382(5) .
C12 F2 1.333(4) .
C12 C13 1.366(5) .
C13 F3 1.329(4) .
C13 C14 1.372(6) .
C14 F4 1.333(4) .
C14 C15 1.387(5) .
C15 F5 1.335(4) .
C16 O4 1.260(3) 2_675
C16 O2 1.264(4) .
C16 C17 1.499(4) .
C17 C22 1.386(4) .
C17 C18 1.391(4) .
C18 C19 1.388(5) .
C18 H18 0.93 .
C19 C20 1.383(5) .
C19 H19 0.93 .
C20 C21 1.397(5) .
C20 C23 1.443(5) .
C21 C22 1.379(4) .
C21 H21 0.93 .
C22 H22 0.93 .
C23 C24 1.186(5) .
C24 C25 1.431(5) .
C25 C26 1.366(5) .
C25 C30 1.378(6) .
C26 F6 1.323(5) .
C26 C27 1.378(5) .
C27 F7 1.332(5) .
C27 C28 1.362(6) .
C28 F8 1.326(4) .
C28 C29 1.367(6) .
C29 F9 1.335(5) .
C29 C30 1.387(6) .
C30 F10 1.338(5) .
C31 C32 1.491(6) .
C31 H31A 0.96 .
C31 H31B 0.96 .
C31 H31C 0.96 .
C32 C33 1.510(5) .
C32 H32A 0.97 .
C32 H32B 0.97 .
C33 O5 1.207(4) .
C33 C34 1.499(5) .
C34 C35 1.497(5) .
C34 H34A 0.97 .
C34 H34B 0.97 .
C35 H35A 0.96 .
C35 H35B 0.96 .
C35 H35C 0.96 .
C36 O8 1.258(4) 2_676
C36 O6 1.271(4) .
C36 C37 1.495(4) .
C37 C38 1.387(4) .
C37 C42 1.394(4) .
C38 C39 1.404(4) .
C38 H38 0.93 .
C39 C40 1.385(5) .
C39 H39 0.93 .
C40 C41 1.404(4) .
C40 C43 1.425(4) .
C41 C42 1.388(4) .
C41 H41 0.93 .
C42 H42 0.93 .
C43 C44 1.204(5) .
C44 C45 1.423(4) .
C45 C46 1.372(5) .
C45 C50 1.381(5) .
C46 F11 1.335(4) .
C46 C47 1.384(5) .
C47 F12 1.332(4) .
C47 C48 1.371(6) .
C48 F13 1.333(4) .
C48 C49 1.368(5) .
C49 F14 1.335(4) .
C49 C50 1.381(5) .
C50 F15 1.351(4) .
C51 O7 1.260(4) .
C51 O9 1.267(4) 2_676
C51 C52 1.501(4) .
C52 C53 1.393(4) .
C52 C57 1.397(4) .
C53 C54 1.382(4) .
C53 H53 0.93 .
C54 C55 1.400(4) .
C54 H54 0.93 .
C55 C56 1.395(5) .
C55 C58 1.440(4) .
C56 C57 1.382(4) .
C56 H56 0.93 .
C57 H57 0.93 .
C58 C59 1.192(5) .
C59 C60 1.427(4) .
C60 C65 1.378(5) .
C60 C61 1.387(5) .
C61 F16 1.340(4) .
C61 C62 1.382(5) .
C62 F17 1.327(5) .
C62 C63 1.368(6) .
C63 F18 1.328(4) .
C63 C64 1.373(6) .
C64 F19 1.333(4) .
C64 C65 1.381(5) .
C65 F20 1.339(4) .
C66 C67 1.499(5) .
C66 H66A 0.96 .
C66 H66B 0.96 .
C66 H66C 0.96 .
C67 C68 1.497(5) .
C67 H67A 0.97 .
C67 H67B 0.97 .
C68 O10 1.203(4) .
C68 C69 1.503(6) .
C69 C70 1.480(7) .
C69 H69A 0.97 .
C69 H69B 0.97 .
C70 H70A 0.96 .
C70 H70B 0.96 .
C70 H70C 0.96 .
C71 C72 1.611(10) .
C71 H71A 0.96 .
C71 H71B 0.96 .
C71 H71C 0.96 .
C72 C73 1.549(11) .
C72 H72A 0.97 .
C72 H72B 0.97 .
C73 O11 1.214(7) .
C73 C74 1.420(10) .
C74 C75 1.627(12) .
C74 H74A 0.97 .
C74 H74B 0.97 .
C75 H75A 0.96 .
C75 H75B 0.96 .
C75 H75C 0.96 .
C76 C77 1.525(9) .
C76 H76A 0.96 .
C76 H76B 0.96 .
C76 H76C 0.96 .
C77 C78 1.487(7) .
C77 H77A 0.97 .
C77 H77B 0.97 .
C78 O12 1.213(6) .
C78 C79 1.519(8) .
C79 C80 1.481(9) .
C79 H79A 0.97 .
C79 H79B 0.97 .
C80 H80A 0.96 .
C80 H80B 0.96 .
C80 H80C 0.96 .
C81 C82 1.520(10) .
C81 H81A 0.96 .
C81 H81B 0.96 .
C81 H81C 0.96 .
C82 C83 1.516(10) .
C82 H82A 0.97 .
C82 H82B 0.97 .
C83 O13 1.187(7) .
C83 C84 1.543(9) .
C84 C85 1.531(10) .
C84 H84A 0.97 .
C84 H84B 0.97 .
C85 H85A 0.96 .
C85 H85B 0.96 .
C85 H85C 0.96 .
O1 Rh01 2.048(2) .
O2 Rh01 2.034(2) .
O3 C1 1.273(4) 2_675
O3 Rh01 2.033(2) .
O4 C16 1.260(3) 2_675
O4 Rh01 2.038(2) .
O5 Rh01 2.292(2) .
O6 Rh02 2.029(2) .
O7 Rh02 2.042(2) .
O8 C36 1.258(4) 2_676
O8 Rh02 2.042(2) .
O9 C51 1.267(4) 2_676
O9 Rh02 2.033(2) .
O10 Rh02 2.295(2) .
Rh01 Rh01 2.3952(6) 2_675
Rh02 Rh02 2.3955(6) 2_676
